data_1546303
loop_
_publ_author_name
'Estermann, M.'
'McCusker, L. B.'
'Baerlocher, C.'
'Merrouche, A.'
'Kessler, H.'

_publ_section_title
;
 A synthetic gallophosphate molecular sieve with a 20-tetrahedral-atom
 pore opening
;
_journal_name_full Nature
_journal_page_first 320
_journal_page_last 323
_journal_paper_doi 10.1038/352320a0
_journal_volume 352
_journal_year 1991
_chemical_formula_sum 'F96 Ga384 O1584 P384'
_chemical_formula_weight 65834.5
_space_group_IT_number 226
_symmetry_cell_setting cubic
_symmetry_Int_Tables_number 226
_symmetry_space_group_name_Hall '-F 4a 2 3'
_symmetry_space_group_name_H-M 'F m -3 c'
_cell_angle_alpha 90.
_cell_angle_beta 90.
_cell_angle_gamma 90.
_cell_formula_units_Z 2
_cell_length_a 52.712
_cell_length_b 52.712
_cell_length_c 52.712
_cell_volume 146463.188
_diffrn_ambient_temperature 293
_diffrn_radiation_probe x-ray
_diffrn_radiation_type MoK\a
_diffrn_radiation_wavelength 0.71073
_exptl_absorpt_coefficient_mu 3.753
_exptl_crystal_density_diffrn 1.493
_exptl_crystal_F_000 62400
_refine_ls_number_reflns 1174
_refine_ls_R_factor_gt 0.087
_refine_ls_wR_factor_gt 0.076
_cod_data_source_file Nature-1991-352-320-323.cif
_cod_data_source_block gallophosphate
_cod_original_cell_volume 146463.203
_cod_original_sg_symbol_Hall '-F 4c 2 3'
_cod_database_code 1546303

loop_
_symmetry_equiv_pos_site_id
_symmetry_equiv_pos_as_xyz
1 x,y,z
2 -y,x,1/2+z
3 -x,-y,z
4 y,-x,1/2+z
5 x,-y,-z
6 y,x,1/2-z
7 -x,y,-z
8 -y,-x,1/2-z
9 z,x,y
10 -x,z,1/2+y
11 -z,-x,y
12 x,-z,1/2+y
13 z,-x,-y
14 x,z,1/2-y
15 -z,x,-y
16 -x,-z,1/2-y
17 y,z,x
18 1/2-z,-y,-x
19 1/2-z,y,x
20 1/2+z,y,-x
21 1/2+z,-y,x
22 y,1/2-z,1/2-x
23 -y,1/2-z,1/2+x
24 -y,1/2+z,1/2-x
25 -x,-y,-z
26 y,-x,1/2-z
27 x,y,-z
28 -y,x,1/2-z
29 -x,y,z
30 -y,-x,1/2+z
31 x,-y,z
32 y,x,1/2+z
33 -z,-x,-y
34 x,-z,1/2-y
35 z,x,-y
36 -x,z,1/2-y
37 -z,x,y
38 -x,-z,1/2+y
39 z,-x,y
40 x,z,1/2+y
41 -y,-z,-x
42 1/2+z,y,x
43 1/2+z,-y,-x
44 1/2-z,-y,x
45 1/2-z,y,-x
46 -y,1/2+z,1/2+x
47 y,1/2+z,1/2-x
48 y,1/2-z,1/2+x
49 x,1/2+y,1/2+z
50 -y,1/2+x,z
51 -x,1/2-y,1/2+z
52 y,1/2-x,z
53 x,1/2-y,1/2-z
54 y,1/2+x,-z
55 -x,1/2+y,1/2-z
56 -y,1/2-x,-z
57 z,1/2+x,1/2+y
58 -x,1/2+z,y
59 -z,1/2-x,1/2+y
60 x,1/2-z,y
61 z,1/2-x,1/2-y
62 x,1/2+z,-y
63 -z,1/2+x,1/2-y
64 -x,1/2-z,-y
65 y,1/2+z,1/2+x
66 1/2-z,1/2-y,1/2-x
67 1/2-z,1/2+y,1/2+x
68 1/2+z,1/2+y,1/2-x
69 1/2+z,1/2-y,1/2+x
70 y,-z,-x
71 -y,-z,x
72 -y,z,-x
73 -x,1/2-y,1/2-z
74 y,1/2-x,-z
75 x,1/2+y,1/2-z
76 -y,1/2+x,-z
77 -x,1/2+y,1/2+z
78 -y,1/2-x,z
79 x,1/2-y,1/2+z
80 y,1/2+x,z
81 -z,1/2-x,1/2-y
82 x,1/2-z,-y
83 z,1/2+x,1/2-y
84 -x,1/2+z,-y
85 -z,1/2+x,1/2+y
86 -x,1/2-z,y
87 z,1/2-x,1/2+y
88 x,1/2+z,y
89 -y,1/2-z,1/2-x
90 1/2+z,1/2+y,1/2+x
91 1/2+z,1/2-y,1/2-x
92 1/2-z,1/2-y,1/2+x
93 1/2-z,1/2+y,1/2-x
94 -y,z,x
95 y,z,-x
96 y,-z,x
97 1/2+x,y,1/2+z
98 1/2-y,x,z
99 1/2-x,-y,1/2+z
100 1/2+y,-x,z
101 1/2+x,-y,1/2-z
102 1/2+y,x,-z
103 1/2-x,y,1/2-z
104 1/2-y,-x,-z
105 1/2+z,x,1/2+y
106 1/2-x,z,y
107 1/2-z,-x,1/2+y
108 1/2+x,-z,y
109 1/2+z,-x,1/2-y
110 1/2+x,z,-y
111 1/2-z,x,1/2-y
112 1/2-x,-z,-y
113 1/2+y,z,1/2+x
114 -z,-y,1/2-x
115 -z,y,1/2+x
116 z,y,1/2-x
117 z,-y,1/2+x
118 1/2+y,1/2-z,-x
119 1/2-y,1/2-z,x
120 1/2-y,1/2+z,-x
121 1/2-x,-y,1/2-z
122 1/2+y,-x,-z
123 1/2+x,y,1/2-z
124 1/2-y,x,-z
125 1/2-x,y,1/2+z
126 1/2-y,-x,z
127 1/2+x,-y,1/2+z
128 1/2+y,x,z
129 1/2-z,-x,1/2-y
130 1/2+x,-z,-y
131 1/2+z,x,1/2-y
132 1/2-x,z,-y
133 1/2-z,x,1/2+y
134 1/2-x,-z,y
135 1/2+z,-x,1/2+y
136 1/2+x,z,y
137 1/2-y,-z,1/2-x
138 z,y,1/2+x
139 z,-y,1/2-x
140 -z,-y,1/2+x
141 -z,y,1/2-x
142 1/2-y,1/2+z,x
143 1/2+y,1/2+z,-x
144 1/2+y,1/2-z,x
145 1/2+x,1/2+y,z
146 1/2-y,1/2+x,1/2+z
147 1/2-x,1/2-y,z
148 1/2+y,1/2-x,1/2+z
149 1/2+x,1/2-y,-z
150 1/2+y,1/2+x,1/2-z
151 1/2-x,1/2+y,-z
152 1/2-y,1/2-x,1/2-z
153 1/2+z,1/2+x,y
154 1/2-x,1/2+z,1/2+y
155 1/2-z,1/2-x,y
156 1/2+x,1/2-z,1/2+y
157 1/2+z,1/2-x,-y
158 1/2+x,1/2+z,1/2-y
159 1/2-z,1/2+x,-y
160 1/2-x,1/2-z,1/2-y
161 1/2+y,1/2+z,x
162 -z,1/2-y,-x
163 -z,1/2+y,x
164 z,1/2+y,-x
165 z,1/2-y,x
166 1/2+y,-z,1/2-x
167 1/2-y,-z,1/2+x
168 1/2-y,z,1/2-x
169 1/2-x,1/2-y,-z
170 1/2+y,1/2-x,1/2-z
171 1/2+x,1/2+y,-z
172 1/2-y,1/2+x,1/2-z
173 1/2-x,1/2+y,z
174 1/2-y,1/2-x,1/2+z
175 1/2+x,1/2-y,z
176 1/2+y,1/2+x,1/2+z
177 1/2-z,1/2-x,-y
178 1/2+x,1/2-z,1/2-y
179 1/2+z,1/2+x,-y
180 1/2-x,1/2+z,1/2-y
181 1/2-z,1/2+x,y
182 1/2-x,1/2-z,1/2+y
183 1/2+z,1/2-x,y
184 1/2+x,1/2+z,1/2+y
185 1/2-y,1/2-z,-x
186 z,1/2+y,x
187 z,1/2-y,-x
188 -z,1/2-y,x
189 -z,1/2+y,-x
190 1/2-y,z,1/2+x
191 1/2+y,z,1/2-x
192 1/2+y,-z,1/2+x

loop_
_atom_site_label
_atom_site_type_symbol
_atom_site_thermal_displace_type
_atom_site_fract_x
_atom_site_fract_y
_atom_site_fract_z
_atom_site_occupancy
_atom_site_U_iso_or_equiv
_atom_site_calc_flag
_atom_site_refinement_flags
_atom_site_disorder_assembly
_atom_site_disorder_group
Ga1 Ga Uiso 0.13410 0.32750 0.27800 1.000 139.0000 . . . .
Ga2 Ga Uiso 0.03700 0.35070 0.31340 1.000 0.0175 . . . .
Ga3 Ga Uiso 0.09580 0.36540 0.22360 1.000 0.0140 . . . .
Ga4 Ga Uiso 0.00000 0.32420 0.21400 1.000 0.0150 . . . .
Ga5 Ga Uiso 0.00000 0.34150 0.38010 1.000 0.0315 . . . .
P1 P Uiso 0.08880 0.36560 0.28180 1.000 0.0172 . . . .
P2 P Uiso 0.00000 0.32260 0.27690 1.000 0.0094 . . . .
P3 P Uiso 0.00000 0.38760 0.34140 1.000 0.0146 . . . .
P4 P Uiso 0.13360 0.32100 0.21800 1.000 0.0078 . . . .
P5 P Uiso 0.04460 0.30970 0.35560 1.000 0.0121 . . . .
O1 O Uiso 0.08000 0.36690 0.25420 1.000 0.0351 . . . .
O2 O Uiso 0.10590 0.38850 0.28910 1.000 0.0179 . . . .
O3 O Uiso 0.10360 0.34040 0.28660 1.000 0.0310 . . . .
O4 O Uiso 0.06570 0.36790 0.29990 1.000 0.0201 . . . .
O5 O Uiso 0.13600 0.31240 0.24580 1.000 0.0506 . . . .
O6 O Uiso 0.13390 0.29700 0.29510 1.000 0.0182 . . . .
O7 O Uiso 0.16310 0.34390 0.29140 1.000 0.0579 . . . .
O8 O Uiso 0.02370 0.33760 0.28300 1.000 0.0434 . . . .
O9 O Uiso 0.00000 0.31580 0.24750 1.000 0.0152 . . . .
O10 O Uiso 0.00000 0.29790 0.29160 1.000 0.0259 . . . .
O11 O Uiso 0.05210 0.32860 0.33600 1.000 0.0537 . . . .
O12 O Uiso 0.02420 0.37950 0.32770 1.000 0.0500 . . . .
O13 O Uiso 0.00000 0.37380 0.36700 1.000 0.0395 . . . .
O14 O Uiso 0.10910 0.33440 0.21420 1.000 0.0406 . . . .
O15 O Uiso 0.06750 0.36920 0.20100 1.000 0.0286 . . . .
O16 O Uiso -0.02890 0.34360 0.21150 1.000 0.0354 . . . .
O17 O Uiso 0.02830 0.32310 0.37640 1.000 0.0395 . . . .
O18 O Uiso 0.00000 0.41610 0.34610 1.000 0.0148 . . . .
O19 O Uiso 0.00000 0.34610 0.41500 1.000 0.0759 . . . .
F1 F Uiso 0.13350 0.36650 0.25000 1.000 0.0219 . . . .
F2 F Uiso 0.00000 0.33250 0.32970 1.000 0.0258 . . . .

loop_
_geom_angle_atom_site_label_1
_geom_angle_atom_site_label_2
_geom_angle_atom_site_label_3
_geom_angle
_geom_angle_site_symmetry_1
_geom_angle_site_symmetry_2
_geom_angle_site_symmetry_3
_geom_angle_publ_flag
O3 Ga1 O5 115.76 . . . yes
O3 Ga1 O6 101.59 . . . yes
O3 Ga1 O7 117.00 . . . yes
O5 Ga1 O6 94.17 . . . yes
O5 Ga1 O7 119.20 . . . yes
O6 Ga1 O7 102.74 . . . yes
O4 Ga2 O8 98.79 . . . yes
O4 Ga2 O11 101.49 . . . yes
O4 Ga2 O12 92.99 . . . yes
O8 Ga2 O11 118.61 . . . yes
O8 Ga2 O12 121.32 . . . yes
O11 Ga2 O12 114.70 . . . yes
O1 Ga3 O14 116.80 . . . yes
O1 Ga3 O15 100.96 . . . yes
O1 Ga3 O2 119.39 . . 152_555 yes
O14 Ga3 O15 102.76 . . . yes
O2 Ga3 O14 117.19 152_555 . . yes
O2 Ga3 O15 92.16 152_555 . . yes
O9 Ga4 O16 101.81 . . . yes
O9 Ga4 O10 95.98 . . 14_555 yes
O9 Ga4 O16 101.81 . . 29_555 yes
O10 Ga4 O16 119.84 14_555 . . yes
O16 Ga4 O16 111.82 . . 29_555 yes
O10 Ga4 O16 119.84 14_555 . 29_555 yes
O13 Ga5 O17 117.46 . . . yes
O13 Ga5 O19 104.57 . . . yes
O13 Ga5 O17 117.46 . . 29_555 yes
O17 Ga5 O19 100.30 . . . yes
O17 Ga5 O17 112.90 . . 29_555 yes
O17 Ga5 O19 100.30 29_555 . . yes
O1 P1 O2 112.13 . . . yes
O1 P1 O3 110.12 . . . yes
O1 P1 O4 110.10 . . . yes
O2 P1 O3 109.32 . . . yes
O2 P1 O4 104.01 . . . yes
O3 P1 O4 111.04 . . . yes
O8 P2 O9 108.95 . . . yes
O8 P2 O10 109.90 . . . yes
O8 P2 O8 111.31 . . 29_555 yes
O9 P2 O10 107.74 . . . yes
O8 P2 O9 108.95 29_555 . . yes
O8 P2 O10 109.90 29_555 . . yes
O12 P3 O13 106.48 . . . yes
O12 P3 O18 110.66 . . . yes
O12 P3 O12 113.34 . . 29_555 yes
O13 P3 O18 108.96 . . . yes
O12 P3 O13 106.48 29_555 . . yes
O12 P3 O18 110.66 29_555 . . yes
O5 P4 O14 109.87 . . . yes
O5 P4 O6 102.79 . . 14_555 yes
O5 P4 O7 113.88 . . 152_555 yes
O6 P4 O14 110.64 14_555 . . yes
O7 P4 O14 111.63 152_555 . . yes
O6 P4 O7 107.64 14_555 . 152_555 yes
O11 P5 O17 109.31 . . . yes
O11 P5 O15 111.50 . . 60_555 yes
O11 P5 O16 110.24 . . 86_555 yes
O15 P5 O17 105.95 60_555 . . yes
O16 P5 O17 108.87 86_555 . . yes
O15 P5 O16 110.84 60_555 . 86_555 yes
Ga3 O1 P1 134.74 . . . yes
Ga3 O2 P1 137.04 152_555 . . yes
Ga1 O3 P1 136.51 . . . yes
Ga2 O4 P1 144.79 . . . yes
Ga1 O5 P4 137.02 . . . yes
Ga1 O6 P4 149.35 . . 60_555 yes
Ga1 O7 P4 132.34 . . 152_555 yes
Ga2 O8 P2 132.91 . . . yes
Ga4 O9 P2 152.90 . . . yes
Ga4 O10 P2 140.81 60_555 . . yes
Ga2 O11 P5 139.06 . . . yes
Ga2 O12 P3 137.49 . . . yes
Ga5 O13 P3 140.40 . . . yes
Ga3 O14 P4 135.64 . . . yes
Ga3 O15 P5 143.32 . . 14_555 yes
Ga4 O16 P5 136.99 . . 36_555 yes
Ga5 O17 P5 141.26 . . . yes

loop_
_geom_bond_atom_site_label_1
_geom_bond_atom_site_label_2
_geom_bond_distance
_geom_bond_site_symmetry_1
_geom_bond_site_symmetry_2
_geom_bond_publ_flag
Ga1 O3 1.8035 . . yes
Ga1 O5 1.8774 . . yes
Ga1 O6 1.8432 . . yes
Ga1 O7 1.8929 . . yes
Ga2 O4 1.9019 . . yes
Ga2 O8 1.8805 . . yes
Ga2 O11 1.8466 . . yes
Ga2 O12 1.8243 . . yes
Ga3 O1 1.8170 . . yes
Ga3 O14 1.8459 . . yes
Ga3 O15 1.9195 . . yes
Ga3 O2 1.8498 . 152_555 yes
Ga4 O9 1.8205 . . yes
Ga4 O16 1.8395 . . yes
Ga4 O10 1.8293 . 14_555 yes
Ga4 O16 1.8395 . 29_555 yes
Ga5 O13 1.8373 . . yes
Ga5 O17 1.7900 . . yes
Ga5 O19 1.8556 . . yes
Ga5 O17 1.7900 . 29_555 yes
P1 O1 1.5285 . . yes
P1 O2 1.5549 . . yes
P1 O3 1.5611 . . yes
P1 O4 1.5517 . . yes
P2 O8 1.5130 . . yes
P2 O9 1.5906 . . yes
P2 O10 1.5151 . . yes
P2 O8 1.5130 . 29_555 yes
P3 O12 1.5268 . . yes
P3 O13 1.5330 . . yes
P3 O18 1.5226 . . yes
P3 O12 1.5268 . 29_555 yes
P4 O5 1.5391 . . yes
P4 O14 1.4856 . . yes
P4 O6 1.5778 . 14_555 yes
P4 O7 1.5345 . 152_555 yes
P5 O11 1.4887 . . yes
P5 O17 1.5618 . . yes
P5 O15 1.5130 . 60_555 yes
P5 O16 1.5277 . 86_555 yes

loop_
_geom_torsion_atom_site_label_1
_geom_torsion_atom_site_label_2
_geom_torsion_atom_site_label_3
_geom_torsion_atom_site_label_4
_geom_torsion
_geom_torsion_site_symmetry_1
_geom_torsion_site_symmetry_2
_geom_torsion_site_symmetry_3
_geom_torsion_site_symmetry_4
_geom_torsion_publ_flag
O5 Ga1 O3 P1 -83.10 . . . . no
O6 Ga1 O3 P1 176.46 . . . . no
O7 Ga1 O3 P1 65.54 . . . . no
O3 Ga1 O5 P4 64.64 . . . . no
O6 Ga1 O5 P4 169.64 . . . . no
O7 Ga1 O5 P4 -83.27 . . . . no
O3 Ga1 O6 P4 -65.09 . . . 60_555 no
O5 Ga1 O6 P4 177.53 . . . 60_555 no
O7 Ga1 O6 P4 56.33 . . . 60_555 no
O3 Ga1 O7 P4 -87.47 . . . 152_555 no
O5 Ga1 O7 P4 60.06 . . . 152_555 no
O6 Ga1 O7 P4 162.28 . . . 152_555 no
O8 Ga2 O4 P1 -47.51 . . . . no
O11 Ga2 O4 P1 74.22 . . . . no
O12 Ga2 O4 P1 -169.83 . . . . no
O4 Ga2 O8 P2 -176.35 . . . . no
O11 Ga2 O8 P2 75.35 . . . . no
O12 Ga2 O8 P2 -77.39 . . . . no
O4 Ga2 O11 P5 174.77 . . . . no
O8 Ga2 O11 P5 -78.46 . . . . no
O12 Ga2 O11 P5 76.03 . . . . no
O4 Ga2 O12 P3 173.07 . . . . no
O8 Ga2 O12 P3 70.90 . . . . no
O11 Ga2 O12 P3 -82.83 . . . . no
O14 Ga3 O1 P1 70.00 . . . . no
O15 Ga3 O1 P1 -179.51 . . . . no
O2 Ga3 O1 P1 -80.70 152_555 . . . no
O1 Ga3 O14 P4 -87.90 . . . . no
O15 Ga3 O14 P4 162.66 . . . . no
O2 Ga3 O14 P4 63.46 152_555 . . . no
O1 Ga3 O15 P5 -73.49 . . . 14_555 no
O14 Ga3 O15 P5 47.49 . . . 14_555 no
O2 Ga3 O15 P5 166.01 152_555 . . 14_555 no
O1 Ga3 O2 P1 65.29 . . 152_555 152_555 no
O14 Ga3 O2 P1 -85.30 . . 152_555 152_555 no
O15 Ga3 O2 P1 169.15 . . 152_555 152_555 no
O16 Ga4 O9 P2 -57.79 . . . . no
O9 Ga4 O16 P5 -171.61 . . . 36_555 no
O17 Ga5 O13 P3 69.92 . . . . no
O19 Ga5 O13 P3 180.00 . . . . no
O13 Ga5 O17 P5 -68.39 . . . . no
O19 Ga5 O17 P5 179.11 . . . . no
O17 Ga5 O17 P5 73.21 29_555 . . . no
O2 P1 O1 Ga3 65.07 . . . . no
O3 P1 O1 Ga3 -56.89 . . . . no
O4 P1 O1 Ga3 -179.65 . . . . no
O1 P1 O2 Ga3 -51.61 . . . 152_555 no
O3 P1 O2 Ga3 70.80 . . . 152_555 no
O4 P1 O2 Ga3 -170.54 . . . 152_555 no
O1 P1 O3 Ga1 71.83 . . . . no
O2 P1 O3 Ga1 -51.77 . . . . no
O4 P1 O3 Ga1 -165.96 . . . . no
O1 P1 O4 Ga2 74.51 . . . . no
O2 P1 O4 Ga2 -165.18 . . . . no
O3 P1 O4 Ga2 -47.72 . . . . no
O9 P2 O8 Ga2 -177.09 . . . . no
O10 P2 O8 Ga2 -59.26 . . . . no
O8 P2 O8 Ga2 62.73 29_555 . . . no
O8 P2 O9 Ga4 -60.81 . . . . no
O10 P2 O9 Ga4 180.00 . . . . no
O13 P3 O12 Ga2 68.24 . . . . no
O18 P3 O12 Ga2 -173.49 . . . . no
O12 P3 O12 Ga2 -48.49 29_555 . . . no
O12 P3 O13 Ga5 -60.61 . . . . no
O18 P3 O13 Ga5 180.00 . . . . no
O14 P4 O5 Ga1 -54.24 . . . . no
O6 P4 O5 Ga1 -172.05 14_555 . . . no
O7 P4 O5 Ga1 71.82 152_555 . . . no
O5 P4 O14 Ga3 71.69 . . . . no
O6 P4 O14 Ga3 -175.49 14_555 . . . no
O7 P4 O14 Ga3 -55.64 152_555 . . . no
O5 P4 O6 Ga1 -175.36 . . 14_555 14_555 no
O14 P4 O6 Ga1 67.38 . . 14_555 14_555 no
O5 P4 O7 Ga1 -50.75 . . 152_555 152_555 no
O14 P4 O7 Ga1 74.38 . . 152_555 152_555 no
O17 P5 O11 Ga2 -58.91 . . . . no
O15 P5 O11 Ga2 -175.72 60_555 . . . no
O16 P5 O11 Ga2 60.73 86_555 . . . no
O11 P5 O17 Ga5 56.78 . . . . no
O15 P5 O17 Ga5 177.04 60_555 . . . no
O16 P5 O17 Ga5 -63.70 86_555 . . . no
O11 P5 O15 Ga3 -73.56 . . 60_555 60_555 no
O17 P5 O15 Ga3 167.61 . . 60_555 60_555 no
